data_1554917
loop_
_publ_author_name
'Geoghegan, Kimberly'
'Bode, Jeffrey W.'

_publ_section_title
;
 Bespoke SnAP reagents for the synthesis of C-substituted spirocyclic and
 bicyclic saturated N-heterocycles.
;
_journal_issue 8
_journal_name_full 'Organic letters'
_journal_page_first 1934
_journal_page_last 1937
_journal_paper_doi 10.1021/acs.orglett.5b00618
_journal_volume 17
_journal_year 2015
_chemical_absolute_configuration ad
_chemical_formula_moiety 'C18 H16 F3 N O'
_chemical_formula_sum 'C18 H16 F3 N O'
_chemical_formula_weight 319.32
_space_group_crystal_system orthorhombic
_space_group_IT_number 19
_space_group_name_Hall 'P 2ac 2ab'
_space_group_name_H-M_alt 'P 21 21 21'
_atom_sites_solution_hydrogens mixed
_atom_sites_solution_primary direct
_audit_creation_date 2014-08-22
_audit_creation_method
;
Olex2 1.2
(compiled 2014.07.22 svn.r2960 for OlexSys, GUI svn.r4862)
;
_cell_angle_alpha 90
_cell_angle_beta 90
_cell_angle_gamma 90
_cell_formula_units_Z 8
_cell_length_a 5.8836(4)
_cell_length_b 19.2027(12)
_cell_length_c 26.5181(16)
_cell_measurement_reflns_used 4030
_cell_measurement_temperature 100.0(2)
_cell_measurement_theta_max 50.43
_cell_measurement_theta_min 2.84
_cell_volume 2996.0(3)
_computing_cell_refinement 'Bruker SAINT'
_computing_data_collection 'Bruker APEX2'
_computing_data_reduction 'Bruker SAINT'
_computing_molecular_graphics 'Olex2 (Dolomanov et al., 2009)'
_computing_publication_material 'Olex2 (Dolomanov et al., 2009)'
_computing_structure_refinement 'XL (Sheldrick, 2008)'
_computing_structure_solution 'XS (Sheldrick, 2008)'
_diffrn_ambient_temperature 100.0(2)
_diffrn_detector 'Bruker APEX2 area detector'
_diffrn_detector_area_resol_mean 8.33
_diffrn_detector_type 'CCD area detector'
_diffrn_measured_fraction_theta_full 0.594
_diffrn_measured_fraction_theta_max 0.997
_diffrn_measurement_device 'kappa-stage diffractometer'
_diffrn_measurement_device_type 'Bruker Kappa Apex2 Duo'
_diffrn_measurement_method '\w and \f scans'
_diffrn_radiation_monochromator 'double mirror optics'
_diffrn_radiation_probe x-ray
_diffrn_radiation_type CuK\a
_diffrn_radiation_wavelength 1.54178
_diffrn_reflns_av_R_equivalents 0.0586
_diffrn_reflns_av_unetI/netI 0.0440
_diffrn_reflns_Laue_measured_fraction_full 0.594
_diffrn_reflns_Laue_measured_fraction_max 0.997
_diffrn_reflns_limit_h_max 4
_diffrn_reflns_limit_h_min -5
_diffrn_reflns_limit_k_max 18
_diffrn_reflns_limit_k_min -19
_diffrn_reflns_limit_l_max 26
_diffrn_reflns_limit_l_min -25
_diffrn_reflns_number 17512
_diffrn_reflns_point_group_measured_fraction_full 0.578
_diffrn_reflns_point_group_measured_fraction_max 0.996
_diffrn_reflns_theta_full 67.679
_diffrn_reflns_theta_max 50.495
_diffrn_reflns_theta_min 2.841
_diffrn_source 'microfocus sealed X-ray tube'
_diffrn_source_type 'Incoatec I\ms'
_diffrn_standards_number 0
_exptl_absorpt_coefficient_mu 0.961
_exptl_absorpt_correction_T_max 0.7500
_exptl_absorpt_correction_T_min 0.6665
_exptl_absorpt_correction_type multi-scan
_exptl_absorpt_process_details
'SADABS-2012/1 (Bruker,2012) was used for absorption correction. wR2(int) was 0.0744 before and 0.0492 after correction. The Ratio of minimum to maximum transmission is 0.8887. The \l/2 correction factor is 0.0015.'
_exptl_crystal_colour 'clear colourless'
_exptl_crystal_colour_lustre clear
_exptl_crystal_colour_primary colourless
_exptl_crystal_density_diffrn 1.416
_exptl_crystal_description needle
_exptl_crystal_F_000 1328
_exptl_crystal_size_max 0.12
_exptl_crystal_size_mid 0.035
_exptl_crystal_size_min 0.015
_refine_diff_density_max 0.156
_refine_diff_density_min -0.183
_refine_diff_density_rms 0.044
_refine_ls_abs_structure_details
;
 Flack x determined using 1042 quotients [(I+)-(I-)]/[(I+)+(I-)]
 (Parsons, Flack and Wagner, Acta Cryst. B69 (2013) 249-259).
;
_refine_ls_abs_structure_Flack 0.04(9)
_refine_ls_extinction_method none
_refine_ls_goodness_of_fit_ref 1.014
_refine_ls_hydrogen_treatment mixed
_refine_ls_matrix_type full
_refine_ls_number_parameters 421
_refine_ls_number_reflns 3122
_refine_ls_number_restraints 2
_refine_ls_restrained_S_all 1.014
_refine_ls_R_factor_all 0.0467
_refine_ls_R_factor_gt 0.0355
_refine_ls_shift/su_max 0.000
_refine_ls_shift/su_mean 0.000
_refine_ls_structure_factor_coef Fsqd
_refine_ls_weighting_details 'w=1/[\s^2^(Fo^2^)+(0.0536P)^2^] where P=(Fo^2^+2Fc^2^)/3'
_refine_ls_weighting_scheme calc
_refine_ls_wR_factor_gt 0.0773
_refine_ls_wR_factor_ref 0.0821
_reflns_Friedel_coverage 0.684
_reflns_Friedel_fraction_full 0.557
_reflns_Friedel_fraction_max 0.994
_reflns_number_gt 2727
_reflns_number_total 3122
_reflns_threshold_expression 'I > 2\s(I)'
_cod_data_source_file ol5b00618_si_004.cif
_cod_data_source_block cu_w210814_0m
_cod_database_code 1554917
_shelxl_version_number 2014-3
_shelx_space_group_comment
;
The symmetry employed for this shelxl refinement is uniquely defined
by the following loop, which should always be used as a source of
symmetry information in preference to the above space-group names.
They are only intended as comments.
;
_shelx_estimated_absorpt_t_max 0.986
_shelx_estimated_absorpt_t_min 0.893
_olex2_refinement_description
;
1. Fixed Uiso
 At 1.2 times of:
  All C(H) groups, {H14A,H14B} of C14, {H16A,H16B} of C16, {H34A,H34B} of C34,
   {H36A,H36B} of C36
 At 1.5 times of:
  {H1,H2A} of C36
2. Restrained distances
 N1-H1
 0.91 with sigma of 0.02
 N2-H2A
 0.91 with sigma of 0.02
3.a Ternary CH refined with riding coordinates:
 C5(H5), C6(H6), C15(H15), C24(H24), C25(H25), C35(H35)
3.b Secondary CH2 refined with riding coordinates:
 C14(H14A,H14B), C16(H16A,H16B), C34(H34A,H34B), C36(H36A,H36B)
3.c Aromatic/amide H refined with riding coordinates:
 C1(H1A), C2(H2), C3(H3), C8(H8), C9(H9), C12(H12), C17(H17), C18(H18),
 C21(H21), C22(H22), C27(H27), C28(H28), C29(H29), C30(H30), C31(H31), C32(H32)
;
_olex2_submission_original_sample_id jb210814
_olex2_submission_special_instructions 'No special instructions were received'

loop_
_space_group_symop_operation_xyz
'x, y, z'
'x+1/2, -y+1/2, -z'
'-x, y+1/2, -z+1/2'
'-x+1/2, -y, z+1/2'

loop_
_atom_site_label
_atom_site_type_symbol
_atom_site_fract_x
_atom_site_fract_y
_atom_site_fract_z
_atom_site_U_iso_or_equiv
_atom_site_adp_type
_atom_site_occupancy
_atom_site_site_symmetry_order
_atom_site_calc_flag
_atom_site_refinement_flags_posn
F1 F 1.1013(5) 0.23428(15) 0.02905(10) 0.0362(8) Uani 1 1 d .
F2 F 1.1505(5) 0.34287(15) 0.01481(11) 0.0489(9) Uani 1 1 d .
F3 F 1.3694(5) 0.28852(15) 0.06637(10) 0.0410(8) Uani 1 1 d .
F4 F 1.4969(5) 0.58116(16) 0.15982(11) 0.0477(9) Uani 1 1 d .
F5 F 1.2093(5) 0.57599(16) 0.11112(10) 0.0477(9) Uani 1 1 d .
F6 F 1.3303(4) 0.48371(14) 0.14704(11) 0.0352(8) Uani 1 1 d .
O1 O 0.2403(4) 0.34332(16) 0.26815(12) 0.0249(8) Uani 1 1 d .
O2 O 0.3172(4) 0.60342(15) 0.35598(11) 0.0208(8) Uani 1 1 d .
N1 N 0.7181(6) 0.33840(19) 0.27141(15) 0.0175(10) Uani 1 1 d D
N2 N 0.7814(6) 0.5716(2) 0.36973(14) 0.0200(10) Uani 1 1 d D
C1 C 0.8042(9) 0.2570(3) 0.44772(19) 0.0324(14) Uani 1 1 d .
H1A H 0.8467 0.2302 0.4763 0.039 Uiso 1 1 calc R
C2 C 0.9207(8) 0.3174(3) 0.4370(2) 0.0287(14) Uani 1 1 d .
H2 H 1.0407 0.3321 0.4585 0.034 Uiso 1 1 calc R
C3 C 0.8638(8) 0.3569(2) 0.39498(18) 0.0227(12) Uani 1 1 d .
H3 H 0.9420 0.3990 0.3877 0.027 Uiso 1 1 calc R
C4 C 0.6893(7) 0.3334(2) 0.36361(18) 0.0193(12) Uani 1 1 d .
C5 C 0.5994(7) 0.3654(2) 0.31587(18) 0.0188(12) Uani 1 1 d .
H5 H 0.6005 0.4174 0.3171 0.023 Uiso 1 1 calc R
C6 C 0.6040(7) 0.3616(2) 0.22512(18) 0.0178(12) Uani 1 1 d .
H6 H 0.5818 0.4132 0.2267 0.021 Uiso 1 1 calc R
C7 C 0.7412(6) 0.3440(2) 0.17906(18) 0.0171(12) Uani 1 1 d .
C8 C 0.8004(7) 0.2758(2) 0.16838(18) 0.0201(12) Uani 1 1 d .
H8 H 0.7534 0.2397 0.1905 0.024 Uiso 1 1 calc R
C9 C 0.9269(7) 0.2595(2) 0.12607(18) 0.0198(12) Uani 1 1 d .
H9 H 0.9634 0.2123 0.1189 0.024 Uiso 1 1 calc R
C10 C 1.0001(7) 0.3117(3) 0.09418(18) 0.0205(12) Uani 1 1 d .
C11 C 1.1515(9) 0.2952(3) 0.05134(19) 0.0272(13) Uani 1 1 d .
C12 C 0.6260(9) 0.2347(3) 0.41759(19) 0.0291(13) Uani 1 1 d .
H12 H 0.5437 0.1938 0.4261 0.035 Uiso 1 1 calc R
C13 C 0.5693(8) 0.2726(2) 0.37502(19) 0.0225(13) Uani 1 1 d .
C14 C 0.3817(8) 0.2618(2) 0.33681(18) 0.0239(12) Uani 1 1 d .
H14A H 0.2395 0.2457 0.3531 0.029 Uiso 1 1 calc R
H14B H 0.4269 0.2281 0.3104 0.029 Uiso 1 1 calc R
C15 C 0.3567(7) 0.3357(2) 0.31535(18) 0.0203(12) Uani 1 1 d .
H15 H 0.2680 0.3630 0.3407 0.024 Uiso 1 1 calc R
C16 C 0.3737(7) 0.3264(2) 0.22473(19) 0.0240(12) Uani 1 1 d .
H16A H 0.2901 0.3406 0.1940 0.029 Uiso 1 1 calc R
H16B H 0.3956 0.2753 0.2233 0.029 Uiso 1 1 calc R
C17 C 0.8095(7) 0.3961(2) 0.14565(19) 0.0209(12) Uani 1 1 d .
H17 H 0.7671 0.4431 0.1519 0.025 Uiso 1 1 calc R
C18 C 0.9388(7) 0.3801(2) 0.10340(18) 0.0205(12) Uani 1 1 d .
H18 H 0.9850 0.4160 0.0809 0.025 Uiso 1 1 calc R
C19 C 1.2918(8) 0.5516(3) 0.15475(19) 0.0244(13) Uani 1 1 d .
C20 C 1.1400(7) 0.5660(2) 0.19785(17) 0.0181(11) Uani 1 1 d .
C21 C 1.0749(7) 0.5129(2) 0.23039(18) 0.0187(12) Uani 1 1 d .
H21 H 1.1249 0.4665 0.2245 0.022 Uiso 1 1 calc R
C22 C 0.9366(7) 0.5276(2) 0.27147(19) 0.0202(12) Uani 1 1 d .
H22 H 0.8936 0.4912 0.2937 0.024 Uiso 1 1 calc R
C23 C 0.8606(7) 0.5948(2) 0.28038(17) 0.0161(11) Uani 1 1 d .
C24 C 0.7075(7) 0.6104(2) 0.32501(17) 0.0179(12) Uani 1 1 d .
H24 H 0.7104 0.6615 0.3324 0.021 Uiso 1 1 calc R
C25 C 0.6484(7) 0.5924(2) 0.41446(17) 0.0196(11) Uani 1 1 d .
H25 H 0.6781 0.6419 0.4243 0.024 Uiso 1 1 calc R
C26 C 0.6905(8) 0.5428(3) 0.45739(17) 0.0233(13) Uani 1 1 d .
C27 C 0.8623(9) 0.5434(3) 0.49293(19) 0.0329(14) Uani 1 1 d .
H27 H 0.9737 0.5792 0.4928 0.039 Uiso 1 1 calc R
C28 C 0.8695(10) 0.4908(3) 0.5288(2) 0.0447(16) Uani 1 1 d .
H28 H 0.9882 0.4901 0.5530 0.054 Uiso 1 1 calc R
C29 C 0.7067(11) 0.4398(3) 0.5294(2) 0.0464(16) Uani 1 1 d .
H29 H 0.7134 0.4044 0.5544 0.056 Uiso 1 1 calc R
C30 C 1.0671(7) 0.6332(2) 0.20676(19) 0.0207(12) Uani 1 1 d .
H30 H 1.1121 0.6697 0.1848 0.025 Uiso 1 1 calc R
C31 C 0.9281(7) 0.6475(2) 0.24787(17) 0.0192(12) Uani 1 1 d .
H31 H 0.8787 0.6938 0.2538 0.023 Uiso 1 1 calc R
C32 C 0.5320(10) 0.4389(3) 0.4941(2) 0.0386(15) Uani 1 1 d .
H32 H 0.4182 0.4039 0.4951 0.046 Uiso 1 1 calc R
C33 C 0.5271(8) 0.4907(3) 0.45719(19) 0.0233(12) Uani 1 1 d .
C34 C 0.3613(8) 0.5013(2) 0.41485(18) 0.0228(12) Uani 1 1 d .
H34A H 0.2035 0.4913 0.4256 0.027 Uiso 1 1 calc R
H34B H 0.3996 0.4721 0.3853 0.027 Uiso 1 1 calc R
C35 C 0.3957(7) 0.5793(2) 0.40362(17) 0.0192(12) Uani 1 1 d .
H35 H 0.3082 0.6054 0.4298 0.023 Uiso 1 1 calc R
C36 C 0.4651(7) 0.5875(2) 0.31450(17) 0.0203(12) Uani 1 1 d .
H36A H 0.4090 0.6112 0.2838 0.024 Uiso 1 1 calc R
H36B H 0.4626 0.5367 0.3082 0.024 Uiso 1 1 calc R
H1 H 0.866(5) 0.348(2) 0.2702(18) 0.030 Uiso 1 1 d DR
H2A H 0.932(5) 0.580(2) 0.3742(17) 0.030 Uiso 1 1 d DR

loop_
_atom_site_aniso_label
_atom_site_aniso_U_11
_atom_site_aniso_U_22
_atom_site_aniso_U_33
_atom_site_aniso_U_23
_atom_site_aniso_U_13
_atom_site_aniso_U_12
F1 0.0432(18) 0.041(2) 0.0244(17) -0.0088(16) -0.0001(14) 0.0083(15)
F2 0.071(2) 0.045(2) 0.031(2) 0.0165(17) 0.0242(17) 0.0209(18)
F3 0.0229(17) 0.067(2) 0.0327(18) -0.0079(16) 0.0036(14) 0.0057(15)
F4 0.0251(17) 0.065(2) 0.054(2) -0.0235(18) 0.0171(15) -0.0176(15)
F5 0.058(2) 0.067(2) 0.0179(18) 0.0086(16) 0.0068(15) 0.0299(17)
F6 0.0408(17) 0.0293(19) 0.0356(19) -0.0038(15) 0.0161(15) 0.0058(14)
O1 0.0160(16) 0.034(2) 0.025(2) 0.0007(17) 0.0038(17) 0.0018(15)
O2 0.0169(17) 0.0275(19) 0.018(2) -0.0033(16) -0.0010(16) 0.0049(14)
N1 0.011(2) 0.021(2) 0.020(3) 0.000(2) 0.005(2) -0.0006(18)
N2 0.012(2) 0.030(3) 0.019(2) 0.000(2) -0.0014(19) 0.0011(19)
C1 0.035(3) 0.041(4) 0.021(3) -0.001(3) -0.003(3) 0.001(3)
C2 0.020(3) 0.041(4) 0.025(4) -0.007(3) -0.002(2) 0.000(3)
C3 0.017(3) 0.028(3) 0.024(3) -0.009(3) 0.005(3) 0.002(2)
C4 0.017(3) 0.018(3) 0.023(3) -0.006(2) 0.008(2) 0.001(2)
C5 0.016(2) 0.016(3) 0.024(3) -0.001(2) 0.004(2) 0.000(2)
C6 0.017(3) 0.014(3) 0.023(3) 0.000(2) 0.000(2) 0.003(2)
C7 0.012(2) 0.020(3) 0.020(3) 0.003(3) -0.003(2) 0.000(2)
C8 0.017(3) 0.021(3) 0.022(3) 0.005(2) -0.002(2) -0.004(2)
C9 0.020(3) 0.018(3) 0.021(3) -0.001(3) -0.001(3) 0.000(2)
C10 0.019(3) 0.024(3) 0.019(3) 0.000(3) -0.004(2) 0.003(2)
C11 0.037(4) 0.022(3) 0.023(3) 0.001(3) -0.003(3) 0.004(3)
C12 0.039(3) 0.024(3) 0.025(3) 0.003(3) 0.003(3) -0.004(3)
C13 0.025(3) 0.021(3) 0.021(3) -0.008(3) 0.006(2) 0.001(2)
C14 0.026(3) 0.023(3) 0.023(3) 0.000(2) 0.006(2) -0.006(2)
C15 0.015(2) 0.024(3) 0.021(3) -0.001(2) -0.002(2) -0.001(2)
C16 0.018(3) 0.027(3) 0.026(3) -0.002(3) 0.003(3) 0.000(2)
C17 0.018(3) 0.019(3) 0.026(3) -0.002(3) -0.004(3) 0.002(2)
C18 0.019(3) 0.025(3) 0.018(3) 0.006(3) -0.001(2) -0.001(2)
C19 0.022(3) 0.025(4) 0.025(4) 0.000(3) 0.002(3) 0.005(2)
C20 0.018(3) 0.021(3) 0.015(3) 0.000(3) -0.005(2) -0.001(2)
C21 0.016(3) 0.017(3) 0.023(3) -0.009(3) -0.002(3) 0.001(2)
C22 0.019(3) 0.018(3) 0.023(3) 0.002(2) -0.002(3) -0.005(2)
C23 0.012(2) 0.018(3) 0.019(3) -0.002(2) -0.005(2) 0.000(2)
C24 0.020(3) 0.017(3) 0.016(3) -0.001(2) -0.002(2) -0.002(2)
C25 0.016(3) 0.024(3) 0.019(3) -0.004(3) -0.001(2) 0.001(2)
C26 0.022(3) 0.032(3) 0.015(3) -0.003(3) 0.003(3) 0.008(3)
C27 0.022(3) 0.058(4) 0.020(3) -0.003(3) 0.001(3) 0.010(3)
C28 0.041(4) 0.077(5) 0.017(3) 0.009(4) 0.003(3) 0.033(4)
C29 0.053(4) 0.054(4) 0.033(4) 0.015(3) 0.011(3) 0.024(4)
C30 0.020(3) 0.021(3) 0.022(3) 0.005(2) -0.001(2) 0.000(2)
C31 0.020(3) 0.018(3) 0.019(3) -0.003(3) -0.004(2) 0.004(2)
C32 0.049(4) 0.033(4) 0.035(4) 0.008(3) 0.014(3) 0.010(3)
C33 0.026(3) 0.022(3) 0.022(3) 0.001(3) 0.006(2) 0.008(3)
C34 0.023(3) 0.022(3) 0.023(3) -0.005(3) 0.007(3) -0.003(2)
C35 0.020(3) 0.024(3) 0.014(3) -0.005(2) 0.001(2) 0.001(2)
C36 0.020(3) 0.024(3) 0.017(3) -0.005(2) -0.001(2) 0.005(2)

loop_
_atom_type_symbol
_atom_type_description
_atom_type_scat_dispersion_real
_atom_type_scat_dispersion_imag
_atom_type_scat_source
C C 0.0181 0.0091 'International Tables Vol C Tables 4.2.6.8 and 6.1.1.4'
H H 0.0000 0.0000 'International Tables Vol C Tables 4.2.6.8 and 6.1.1.4'
F F 0.0727 0.0534 'International Tables Vol C Tables 4.2.6.8 and 6.1.1.4'
N N 0.0311 0.0180 'International Tables Vol C Tables 4.2.6.8 and 6.1.1.4'
O O 0.0492 0.0322 'International Tables Vol C Tables 4.2.6.8 and 6.1.1.4'

loop_
_geom_angle_atom_site_label_1
_geom_angle_atom_site_label_2
_geom_angle_atom_site_label_3
_geom_angle
C16 O1 C15 114.7(3)
C35 O2 C36 114.5(3)
C5 N1 C6 110.3(3)
C5 N1 H1 115(3)
C6 N1 H1 111(3)
C24 N2 C25 110.8(3)
C24 N2 H2A 108(3)
C25 N2 H2A 111(3)
C2 C1 H1A 119.4
C2 C1 C12 121.2(5)
C12 C1 H1A 119.4
C1 C2 H2 119.8
C1 C2 C3 120.3(5)
C3 C2 H2 119.8
C2 C3 H3 120.7
C2 C3 C4 118.7(4)
C4 C3 H3 120.7
C3 C4 C5 129.0(4)
C3 C4 C13 120.8(4)
C13 C4 C5 110.2(4)
N1 C5 C4 111.5(3)
N1 C5 H5 112.1
N1 C5 C15 107.7(4)
C4 C5 H5 112.1
C4 C5 C15 100.6(3)
C15 C5 H5 112.1
N1 C6 H6 109.0
N1 C6 C7 111.4(3)
N1 C6 C16 106.2(4)
C7 C6 H6 109.0
C7 C6 C16 112.0(4)
C16 C6 H6 109.0
C8 C7 C6 120.9(4)
C8 C7 C17 118.4(4)
C17 C7 C6 120.6(4)
C7 C8 H8 119.5
C9 C8 C7 121.1(4)
C9 C8 H8 119.5
C8 C9 H9 120.0
C10 C9 C8 120.0(4)
C10 C9 H9 120.0
C9 C10 C11 120.2(4)
C9 C10 C18 120.0(4)
C18 C10 C11 119.8(4)
F1 C11 F3 104.8(4)
F1 C11 C10 113.1(4)
F2 C11 F1 106.1(4)
F2 C11 F3 106.5(4)
F2 C11 C10 114.1(4)
F3 C11 C10 111.5(4)
C1 C12 H12 120.3
C13 C12 C1 119.3(5)
C13 C12 H12 120.3
C4 C13 C14 109.8(4)
C12 C13 C4 119.6(4)
C12 C13 C14 130.6(4)
C13 C14 H14A 111.6
C13 C14 H14B 111.6
C13 C14 C15 101.0(4)
H14A C14 H14B 109.4
C15 C14 H14A 111.6
C15 C14 H14B 111.6
O1 C15 C5 114.4(4)
O1 C15 C14 117.6(4)
O1 C15 H15 106.5
C5 C15 H15 106.5
C14 C15 C5 104.5(3)
C14 C15 H15 106.5
O1 C16 C6 112.5(4)
O1 C16 H16A 109.1
O1 C16 H16B 109.1
C6 C16 H16A 109.1
C6 C16 H16B 109.1
H16A C16 H16B 107.8
C7 C17 H17 119.6
C18 C17 C7 120.8(4)
C18 C17 H17 119.6
C10 C18 C17 119.7(4)
C10 C18 H18 120.2
C17 C18 H18 120.2
F4 C19 C20 112.8(4)
F5 C19 F4 105.4(4)
F5 C19 F6 105.6(4)
F5 C19 C20 112.6(4)
F6 C19 F4 105.9(4)
F6 C19 C20 113.7(4)
C21 C20 C19 120.7(4)
C30 C20 C19 119.6(4)
C30 C20 C21 119.6(4)
C20 C21 H21 120.1
C22 C21 C20 119.9(4)
C22 C21 H21 120.1
C21 C22 H22 119.6
C23 C22 C21 120.9(4)
C23 C22 H22 119.6
C22 C23 C24 120.6(4)
C22 C23 C31 118.7(4)
C31 C23 C24 120.7(4)
N2 C24 C23 110.8(3)
N2 C24 H24 109.6
N2 C24 C36 106.2(4)
C23 C24 H24 109.6
C23 C24 C36 110.9(4)
C36 C24 H24 109.6
N2 C25 H25 112.0
N2 C25 C26 110.4(4)
N2 C25 C35 108.5(4)
C26 C25 H25 112.0
C26 C25 C35 101.3(4)
C35 C25 H25 112.0
C27 C26 C25 129.1(5)
C27 C26 C33 121.0(5)
C33 C26 C25 109.9(4)
C26 C27 H27 120.6
C26 C27 C28 118.9(5)
C28 C27 H27 120.6
C27 C28 H28 119.8
C29 C28 C27 120.5(5)
C29 C28 H28 119.8
C28 C29 H29 119.4
C28 C29 C32 121.2(6)
C32 C29 H29 119.4
C20 C30 H30 120.0
C20 C30 C31 120.1(4)
C31 C30 H30 120.0
C23 C31 C30 120.8(4)
C23 C31 H31 119.6
C30 C31 H31 119.6
C29 C32 H32 120.7
C29 C32 C33 118.6(5)
C33 C32 H32 120.7
C26 C33 C32 119.8(5)
C26 C33 C34 110.8(4)
C32 C33 C34 129.4(5)
C33 C34 H34A 111.6
C33 C34 H34B 111.6
C33 C34 C35 101.0(4)
H34A C34 H34B 109.4
C35 C34 H34A 111.6
C35 C34 H34B 111.6
O2 C35 C25 115.3(4)
O2 C35 C34 116.5(3)
O2 C35 H35 106.6
C25 C35 C34 104.6(4)
C25 C35 H35 106.6
C34 C35 H35 106.6
O2 C36 C24 111.5(4)
O2 C36 H36A 109.3
O2 C36 H36B 109.3
C24 C36 H36A 109.3
C24 C36 H36B 109.3
H36A C36 H36B 108.0

loop_
_geom_bond_atom_site_label_1
_geom_bond_atom_site_label_2
_geom_bond_distance
F1 C11 1.344(5)
F2 C11 1.333(5)
F3 C11 1.349(6)
F4 C19 1.340(5)
F5 C19 1.339(5)
F6 C19 1.340(5)
O1 C15 1.434(5)
O1 C16 1.431(6)
O2 C35 1.423(5)
O2 C36 1.435(5)
N1 C5 1.465(6)
N1 C6 1.469(6)
N1 H1 0.89(3)
N2 C24 1.467(6)
N2 C25 1.477(6)
N2 H2A 0.91(3)
C1 H1A 0.9500
C1 C2 1.376(7)
C1 C12 1.386(7)
C2 H2 0.9500
C2 C3 1.389(7)
C3 H3 0.9500
C3 C4 1.396(6)
C4 C5 1.503(6)
C4 C13 1.398(6)
C5 H5 1.0000
C5 C15 1.537(6)
C6 H6 1.0000
C6 C7 1.503(6)
C6 C16 1.515(6)
C7 C8 1.385(6)
C7 C17 1.395(6)
C8 H8 0.9500
C8 C9 1.382(6)
C9 H9 0.9500
C9 C10 1.381(6)
C10 C11 1.478(7)
C10 C18 1.384(6)
C12 H12 0.9500
C12 C13 1.384(7)
C13 C14 1.513(7)
C14 H14A 0.9900
C14 H14B 0.9900
C14 C15 1.536(6)
C15 H15 1.0000
C16 H16A 0.9900
C16 H16B 0.9900
C17 H17 0.9500
C17 C18 1.389(6)
C18 H18 0.9500
C19 C20 1.476(7)
C20 C21 1.390(6)
C20 C30 1.381(6)
C21 H21 0.9500
C21 C22 1.389(6)
C22 H22 0.9500
C22 C23 1.384(6)
C23 C24 1.517(6)
C23 C31 1.388(6)
C24 H24 1.0000
C24 C36 1.519(6)
C25 H25 1.0000
C25 C26 1.506(6)
C25 C35 1.535(6)
C26 C27 1.382(7)
C26 C33 1.387(7)
C27 H27 0.9500
C27 C28 1.387(7)
C28 H28 0.9500
C28 C29 1.370(8)
C29 H29 0.9500
C29 C32 1.390(8)
C30 H30 0.9500
C30 C31 1.390(6)
C31 H31 0.9500
C32 H32 0.9500
C32 C33 1.395(7)
C33 C34 1.501(7)
C34 H34A 0.9900
C34 H34B 0.9900
C34 C35 1.539(6)
C35 H35 1.0000
C36 H36A 0.9900
C36 H36B 0.9900

loop_
_geom_torsion_atom_site_label_1
_geom_torsion_atom_site_label_2
_geom_torsion_atom_site_label_3
_geom_torsion_atom_site_label_4
_geom_torsion
F4 C19 C20 C21 -112.1(5)
F4 C19 C20 C30 66.1(5)
F5 C19 C20 C21 128.7(5)
F5 C19 C20 C30 -53.1(6)
F6 C19 C20 C21 8.6(6)
F6 C19 C20 C30 -173.2(4)
N1 C5 C15 O1 -49.4(5)
N1 C5 C15 C14 80.6(4)
N1 C6 C7 C8 58.3(5)
N1 C6 C7 C17 -122.5(4)
N1 C6 C16 O1 58.8(5)
N2 C24 C36 O2 60.9(4)
N2 C25 C26 C27 85.5(6)
N2 C25 C26 C33 -93.3(4)
N2 C25 C35 O2 -46.6(5)
N2 C25 C35 C34 82.6(4)
C1 C2 C3 C4 -1.0(6)
C1 C12 C13 C4 -1.2(7)
C1 C12 C13 C14 -178.0(5)
C2 C1 C12 C13 2.2(7)
C2 C3 C4 C5 -178.7(4)
C2 C3 C4 C13 2.0(6)
C3 C4 C5 N1 91.0(5)
C3 C4 C5 C15 -155.0(4)
C3 C4 C13 C12 -0.8(6)
C3 C4 C13 C14 176.5(4)
C4 C5 C15 O1 -166.2(4)
C4 C5 C15 C14 -36.1(4)
C4 C13 C14 C15 -19.9(5)
C5 N1 C6 C7 171.3(4)
C5 N1 C6 C16 -66.4(4)
C5 C4 C13 C12 179.7(4)
C5 C4 C13 C14 -2.9(5)
C6 N1 C5 C4 171.0(3)
C6 N1 C5 C15 61.6(4)
C6 C7 C8 C9 -179.9(4)
C6 C7 C17 C18 179.2(4)
C7 C6 C16 O1 -179.4(4)
C7 C8 C9 C10 1.3(6)
C7 C17 C18 C10 0.2(6)
C8 C7 C17 C18 -1.7(6)
C8 C9 C10 C11 174.8(4)
C8 C9 C10 C18 -2.7(6)
C9 C10 C11 F1 37.7(6)
C9 C10 C11 F2 159.1(4)
C9 C10 C11 F3 -80.1(5)
C9 C10 C18 C17 1.9(6)
C11 C10 C18 C17 -175.6(4)
C12 C1 C2 C3 -1.0(7)
C12 C13 C14 C15 157.1(5)
C13 C4 C5 N1 -89.6(4)
C13 C4 C5 C15 24.4(4)
C13 C14 C15 O1 162.7(4)
C13 C14 C15 C5 34.6(4)
C15 O1 C16 C6 -49.3(5)
C16 O1 C15 C5 44.5(5)
C16 O1 C15 C14 -78.7(5)
C16 C6 C7 C8 -60.5(5)
C16 C6 C7 C17 118.7(4)
C17 C7 C8 C9 0.9(6)
C18 C10 C11 F1 -144.8(4)
C18 C10 C11 F2 -23.4(7)
C18 C10 C11 F3 97.4(5)
C19 C20 C21 C22 178.4(4)
C19 C20 C30 C31 -178.6(4)
C20 C21 C22 C23 0.5(6)
C20 C30 C31 C23 0.0(6)
C21 C20 C30 C31 -0.5(6)
C21 C22 C23 C24 179.4(4)
C21 C22 C23 C31 -1.0(6)
C22 C23 C24 N2 40.6(6)
C22 C23 C24 C36 -77.1(5)
C22 C23 C31 C30 0.8(6)
C23 C24 C36 O2 -178.7(4)
C24 N2 C25 C26 168.4(4)
C24 N2 C25 C35 58.2(5)
C24 C23 C31 C30 -179.6(4)
C25 N2 C24 C23 173.9(3)
C25 N2 C24 C36 -65.6(4)
C25 C26 C27 C28 -178.7(5)
C25 C26 C33 C32 -179.5(4)
C25 C26 C33 C34 -0.6(5)
C26 C25 C35 O2 -162.9(3)
C26 C25 C35 C34 -33.7(4)
C26 C27 C28 C29 -1.1(7)
C26 C33 C34 C35 -20.5(5)
C27 C26 C33 C32 1.7(7)
C27 C26 C33 C34 -179.5(4)
C27 C28 C29 C32 0.6(8)
C28 C29 C32 C33 1.0(8)
C29 C32 C33 C26 -2.1(7)
C29 C32 C33 C34 179.3(5)
C30 C20 C21 C22 0.2(6)
C31 C23 C24 N2 -139.1(4)
C31 C23 C24 C36 103.2(5)
C32 C33 C34 C35 158.2(5)
C33 C26 C27 C28 0.0(7)
C33 C34 C35 O2 161.7(4)
C33 C34 C35 C25 33.2(4)
C35 O2 C36 C24 -51.7(5)
C35 C25 C26 C27 -159.6(5)
C35 C25 C26 C33 21.6(5)
C36 O2 C35 C25 44.7(5)
C36 O2 C35 C34 -78.4(4)
